data_9010054
loop_
_publ_author_name
'Kyono, A.'
'Kimata, M.'
'Hatta, T.'

_publ_section_title
;Light-induced degradation dynamics in realgar: in situ structural
 investigation using single crystal X-ray diffraction and X-ray photoelectron
 spectroscopy Sample: Getchell mine, Nevada; t = 0 hours Note: space group
 corrected
;
_journal_name_full 'American Mineralogist'
_journal_page_first 1563
_journal_page_last 1570
_journal_paper_doi 10.2138/am.2005.1785
_journal_volume 90
_journal_year 2005
_chemical_formula_sum 'As S'
_chemical_name_mineral Realgar
_space_group_IT_number 14
_symmetry_space_group_name_Hall '-P 2yn'
_symmetry_space_group_name_H-M 'P 1 21/n 1'
_cell_angle_alpha 90
_cell_angle_beta 106.46
_cell_angle_gamma 90
_cell_length_a 9.327
_cell_length_b 13.563
_cell_length_c 6.590
_cell_formula_units_Z 16
_cell_volume 799.484
_database_code_amcsd 0003933
_exptl_crystal_density_diffrn 3.555
_cod_database_code 9010054

loop_
_space_group_symop_operation_xyz
x,y,z
1/2+x,1/2-y,1/2+z
1/2-x,1/2+y,1/2-z
-x,-y,-z

loop_
_atom_site_aniso_label
_atom_site_aniso_U_11
_atom_site_aniso_U_22
_atom_site_aniso_U_33
_atom_site_aniso_U_12
_atom_site_aniso_U_13
_atom_site_aniso_U_23
As1 0.04260 0.03730 0.04560 -0.00450 0.01250 -0.00340
As2 0.03710 0.03780 0.04880 -0.00200 0.01540 0.00050
As3 0.03900 0.04290 0.03970 -0.00050 0.01110 -0.00300
As4 0.03700 0.04270 0.04810 0.00470 0.01060 0.00200
S1 0.04540 0.03830 0.04750 0.00540 0.01900 -0.00240
S2 0.04410 0.03930 0.04630 -0.00180 0.01570 0.00420
S3 0.04940 0.03810 0.04670 0.00320 0.01720 0.00800
S4 0.04410 0.04760 0.04560 0.00730 0.01890 -0.00170

loop_
_atom_site_label
_atom_site_fract_x
_atom_site_fract_y
_atom_site_fract_z
_atom_site_U_iso_or_equiv
As1 0.12110 -0.02060 0.76350 0.04180
As2 0.42400 0.13880 0.85620 0.04060
As3 0.32080 0.12640 0.17800 0.04050
As4 0.03950 0.16090 0.71470 0.04290
S1 0.34400 -0.00640 0.70070 0.04260
S2 0.21380 -0.02340 0.11470 0.04260
S3 0.23800 0.22610 0.63930 0.04400
S4 0.10710 0.21030 0.05220 0.04450

loop_
_cod_related_entry_id
_cod_related_entry_database
_cod_related_entry_code
1 AMCSD 0003933
